data_7224431
loop_
_publ_author_name
'Wang, Guang-Tu'
'Zhang, Jing-Chuan'
'Tang, Zeng-Yi'
'Zhou, Heng-Tai'
'Zhang, Li'
'Yang, Rui-Wu'
'Zou, Ping'
'Yu, Ying-Hui'
'Gao, Jin-Sheng'
'Hou, Guang-Feng'

_publ_section_title
;
 Synthesis, structures, luminescence and magnetism of nine lanthanide
 complexes with three-dimensional frameworks constructed from
 2-(pyridyl-N-oxide)methylphosphonic acid and oxalic acid
;
_journal_issue 14
_journal_name_full CrystEngComm
_journal_page_first 2437
_journal_paper_doi 10.1039/C6CE00023A
_journal_volume 18
_journal_year 2016
_chemical_formula_moiety 'C8 H9 N O9 P Tb, 3(H2 O)'
_chemical_formula_sum 'C8 H15 N O12 P Tb'
_chemical_formula_weight 507.10
_chemical_name_systematic
; 
 ? 
;
_space_group_IT_number 14
_symmetry_cell_setting monoclinic
_symmetry_space_group_name_Hall '-P 2ybc'
_symmetry_space_group_name_H-M 'P 1 21/c 1'
_atom_sites_solution_hydrogens geom
_atom_sites_solution_primary direct
_atom_sites_solution_secondary difmap
_audit_creation_method SHELXL-97
_audit_update_record
;
2016-02-01 deposited with the CCDC.
2016-02-23 downloaded from the CCDC.
;
_cell_angle_alpha 90.00
_cell_angle_beta 112.511(3)
_cell_angle_gamma 90.00
_cell_formula_units_Z 4
_cell_length_a 9.7284(3)
_cell_length_b 10.4717(3)
_cell_length_c 16.4594(6)
_cell_measurement_reflns_used 3708
_cell_measurement_temperature 293(2)
_cell_measurement_theta_max 29.1392
_cell_measurement_theta_min 3.3047
_cell_volume 1549.01(9)
_computing_cell_refinement
;
CrysAlisPro, Agilent Technologies,
Version 1.171.35.21 (release 20-01-2012 CrysAlis171 .NET)
(compiled Jan 23 2012,18:06:46)
;
_computing_data_collection
;
CrysAlisPro, Agilent Technologies,
Version 1.171.35.21 (release 20-01-2012 CrysAlis171 .NET)
(compiled Jan 23 2012,18:06:46)
;
_computing_data_reduction
;
CrysAlisPro, Agilent Technologies,
Version 1.171.35.21 (release 20-01-2012 CrysAlis171 .NET)
(compiled Jan 23 2012,18:06:46)
;
_computing_structure_refinement 'SHELXL-97 (Sheldrick, 1997)'
_computing_structure_solution 'SHELXS-97 (Sheldrick, 1990)'
_diffrn_ambient_temperature 293(2)
_diffrn_detector_area_resol_mean 16.1954
_diffrn_measured_fraction_theta_full 0.998
_diffrn_measured_fraction_theta_max 0.998
_diffrn_measurement_device_type 'Xcalibur, Eos'
_diffrn_measurement_method '\w scans'
_diffrn_radiation_monochromator graphite
_diffrn_radiation_source 'fine-focus sealed tube'
_diffrn_radiation_type MoK\a
_diffrn_radiation_wavelength 0.71073
_diffrn_reflns_av_R_equivalents 0.0147
_diffrn_reflns_av_sigmaI/netI 0.0216
_diffrn_reflns_limit_h_max 10
_diffrn_reflns_limit_h_min -11
_diffrn_reflns_limit_k_max 12
_diffrn_reflns_limit_k_min -11
_diffrn_reflns_limit_l_max 19
_diffrn_reflns_limit_l_min -14
_diffrn_reflns_number 6094
_diffrn_reflns_theta_full 25.00
_diffrn_reflns_theta_max 25.00
_diffrn_reflns_theta_min 3.31
_exptl_absorpt_coefficient_mu 4.731
_exptl_absorpt_correction_T_max 0.5019
_exptl_absorpt_correction_T_min 0.4636
_exptl_absorpt_correction_type multi-scan
_exptl_absorpt_process_details
;
CrysAlisPro, Agilent Technologies,
Version 1.171.35.21 (release 20-01-2012 CrysAlis171 .NET)
(compiled Jan 23 2012,18:06:46)
Empirical absorption correction using spherical harmonics,
 implemented in SCALE3 ABSPACK scaling algorithm.
;
_exptl_crystal_colour colorless
_exptl_crystal_density_diffrn 2.174
_exptl_crystal_density_method 'not measured'
_exptl_crystal_description block
_exptl_crystal_F_000 984
_exptl_crystal_size_max 0.19
_exptl_crystal_size_mid 0.17
_exptl_crystal_size_min 0.17
_refine_diff_density_max 0.861
_refine_diff_density_min -0.868
_refine_diff_density_rms 0.107
_refine_ls_extinction_method none
_refine_ls_goodness_of_fit_ref 1.092
_refine_ls_hydrogen_treatment mixed
_refine_ls_matrix_type full
_refine_ls_number_parameters 209
_refine_ls_number_reflns 2719
_refine_ls_number_restraints 12
_refine_ls_restrained_S_all 1.127
_refine_ls_R_factor_all 0.0243
_refine_ls_R_factor_gt 0.0220
_refine_ls_shift/su_max 0.001
_refine_ls_shift/su_mean 0.000
_refine_ls_structure_factor_coef Fsqd
_refine_ls_weighting_details 'calc w=1/[\s^2^(Fo^2^)+(0.0244P)^2^+3.7332P] where P=(Fo^2^+2Fc^2^)/3'
_refine_ls_weighting_scheme calc
_refine_ls_wR_factor_gt 0.0541
_refine_ls_wR_factor_ref 0.0552
_reflns_number_gt 2544
_reflns_number_total 2719
_reflns_threshold_expression >2sigma(I)
_cod_data_source_file c6ce00023a2.cif
_cod_data_source_block 3-Tb
_cod_depositor_comments 'Adding full bibliography for 7224429--7224437.cif.'
_cod_original_sg_symbol_H-M 'P 21/c'
_cod_database_code 7224431

loop_
_symmetry_equiv_pos_as_xyz
'x, y, z'
'-x, y+1/2, -z+1/2'
'-x, -y, -z'
'x, -y-1/2, z-1/2'

loop_
_atom_site_label
_atom_site_type_symbol
_atom_site_fract_x
_atom_site_fract_y
_atom_site_fract_z
_atom_site_U_iso_or_equiv
_atom_site_adp_type
_atom_site_occupancy
_atom_site_symmetry_multiplicity
_atom_site_calc_flag
_atom_site_refinement_flags
C1 C -0.3216(5) 1.0573(6) -0.0309(4) 0.0414(13) Uani 1 1 d .
H1 H -0.3913 1.1140 -0.0677 0.050 Uiso 1 1 calc R
C2 C -0.3566(7) 0.9298(7) -0.0301(4) 0.0556(17) Uani 1 1 d .
H2 H -0.4501 0.8999 -0.0663 0.067 Uiso 1 1 calc R
C3 C -0.2536(8) 0.8484(6) 0.0238(4) 0.0583(18) Uani 1 1 d .
H3 H -0.2763 0.7624 0.0250 0.070 Uiso 1 1 calc R
C4 C -0.1147(8) 0.8934(5) 0.0770(4) 0.0469(14) Uani 1 1 d .
H4 H -0.0444 0.8372 0.1139 0.056 Uiso 1 1 calc R
C5 C -0.0793(5) 1.0206(5) 0.0760(3) 0.0283(10) Uani 1 1 d .
C6 C 0.0677(5) 1.0756(5) 0.1297(3) 0.0297(11) Uani 1 1 d .
H6A H 0.0929 1.1397 0.0951 0.036 Uiso 1 1 calc R
H6B H 0.1421 1.0087 0.1436 0.036 Uiso 1 1 calc R
C7 C -0.0716(4) 0.9683(4) 0.4673(3) 0.0192(9) Uani 1 1 d .
C8 C 0.5177(4) 0.9387(4) 0.5274(3) 0.0174(8) Uani 1 1 d .
Tb1 Tb 0.178729(19) 0.892522(18) 0.393138(11) 0.01450(8) Uani 1 1 d .
N1 N -0.1854(4) 1.0994(4) 0.0222(2) 0.0256(8) Uani 1 1 d .
O1 O 0.0600(3) 1.0452(3) 0.29084(18) 0.0232(6) Uani 1 1 d .
O2 O 0.2349(3) 1.2092(3) 0.2710(2) 0.0331(8) Uani 1 1 d .
H2A H 0.2867 1.1691 0.3148 0.050 Uiso 1 1 calc R
O3 O -0.0404(3) 1.2501(3) 0.20993(18) 0.0236(6) Uani 1 1 d .
O4 O -0.1542(3) 1.2221(3) 0.01776(19) 0.0273(7) Uani 1 1 d .
O5 O -0.1857(3) 0.9798(3) 0.48470(19) 0.0262(7) Uani 1 1 d .
O6 O -0.0626(3) 0.9123(3) 0.40331(19) 0.0250(7) Uani 1 1 d .
O7 O 0.4238(3) 0.8513(3) 0.5052(2) 0.0277(7) Uani 1 1 d .
O8 O 0.6407(3) 0.9367(3) 0.59170(18) 0.0241(7) Uani 1 1 d .
O9 O 0.3165(4) 0.8297(5) 0.3081(3) 0.0598(13) Uani 1 1 d .
H91 H 0.2797 0.7751 0.2770 0.090 Uiso 1 1 d R
H92 H 0.3945 0.8707 0.3106 0.090 Uiso 1 1 d R
O10 O 0.5982(5) 0.8769(7) 0.3231(4) 0.123(3) Uani 1 1 d .
H101 H 0.6465 0.8737 0.2929 0.184 Uiso 1 1 d R
H102 H 0.6452 0.9203 0.3709 0.184 Uiso 1 1 d R
O11 O 0.2821(10) 0.5349(12) 0.2801(6) 0.193(4) Uani 1 1 d U
H111 H 0.2854 0.4598 0.3034 0.289 Uiso 1 1 d R
H112 H 0.2090 0.5736 0.2872 0.289 Uiso 1 1 d R
O12 O 0.2379(15) 0.6983(14) 0.1623(8) 0.258(6) Uani 1 1 d U
H121 H 0.2374 0.6229 0.1806 0.387 Uiso 1 1 d R
H122 H 0.1788 0.6763 0.1108 0.387 Uiso 1 1 d R
P1 P 0.07489(11) 1.14779(11) 0.23106(7) 0.0189(2) Uani 1 1 d .

loop_
_atom_site_aniso_label
_atom_site_aniso_U_11
_atom_site_aniso_U_22
_atom_site_aniso_U_33
_atom_site_aniso_U_23
_atom_site_aniso_U_13
_atom_site_aniso_U_12
C1 0.028(3) 0.049(3) 0.043(3) -0.023(3) 0.009(2) -0.004(2)
C2 0.052(4) 0.058(4) 0.065(4) -0.032(4) 0.031(3) -0.029(3)
C3 0.092(5) 0.035(3) 0.059(4) -0.019(3) 0.042(4) -0.031(4)
C4 0.076(4) 0.027(3) 0.041(3) 0.004(2) 0.026(3) -0.001(3)
C5 0.040(3) 0.024(2) 0.024(2) -0.0016(19) 0.015(2) 0.003(2)
C6 0.030(2) 0.035(3) 0.024(2) 0.004(2) 0.011(2) 0.013(2)
C7 0.017(2) 0.018(2) 0.020(2) 0.0015(18) 0.0044(17) 0.0023(17)
C8 0.0130(19) 0.018(2) 0.019(2) -0.0010(17) 0.0029(16) 0.0028(17)
Tb1 0.01213(11) 0.01351(12) 0.01377(11) -0.00085(7) 0.00038(8) -0.00046(7)
N1 0.027(2) 0.025(2) 0.026(2) -0.0121(16) 0.0118(17) -0.0038(16)
O1 0.0189(15) 0.0229(17) 0.0220(15) 0.0082(13) 0.0015(12) -0.0002(13)
O2 0.0226(16) 0.033(2) 0.0328(18) 0.0147(15) -0.0018(14) -0.0055(14)
O3 0.0239(15) 0.0251(17) 0.0189(14) 0.0044(13) 0.0051(12) 0.0080(13)
O4 0.0314(17) 0.0217(17) 0.0240(15) -0.0032(13) 0.0055(13) 0.0035(13)
O5 0.0191(15) 0.0329(19) 0.0270(16) -0.0095(14) 0.0093(13) -0.0055(13)
O6 0.0182(15) 0.0318(18) 0.0228(15) -0.0119(14) 0.0053(12) -0.0038(13)
O7 0.0173(15) 0.0179(16) 0.0350(17) 0.0066(14) -0.0044(13) -0.0032(13)
O8 0.0156(14) 0.0240(16) 0.0224(15) 0.0058(13) -0.0040(12) -0.0036(12)
O9 0.033(2) 0.086(3) 0.071(3) -0.052(3) 0.031(2) -0.026(2)
O10 0.039(3) 0.236(9) 0.087(4) -0.054(5) 0.018(3) -0.048(4)
O11 0.146(6) 0.249(9) 0.196(7) -0.076(7) 0.079(6) -0.010(6)
O12 0.309(10) 0.236(10) 0.209(8) -0.044(8) 0.078(7) 0.008(8)
P1 0.0166(5) 0.0187(6) 0.0176(5) 0.0045(4) 0.0022(4) 0.0028(4)

loop_
_atom_type_symbol
_atom_type_description
_atom_type_scat_dispersion_real
_atom_type_scat_dispersion_imag
_atom_type_scat_source
C C 0.0033 0.0016 'International Tables Vol C Tables 4.2.6.8 and 6.1.1.4'
H H 0.0000 0.0000 'International Tables Vol C Tables 4.2.6.8 and 6.1.1.4'
Tb Tb -0.1723 4.1537 'International Tables Vol C Tables 4.2.6.8 and 6.1.1.4'
O O 0.0106 0.0060 'International Tables Vol C Tables 4.2.6.8 and 6.1.1.4'
P P 0.1023 0.0942 'International Tables Vol C Tables 4.2.6.8 and 6.1.1.4'
N N 0.0061 0.0033 'International Tables Vol C Tables 4.2.6.8 and 6.1.1.4'

loop_
_geom_angle_atom_site_label_1
_geom_angle_atom_site_label_2
_geom_angle_atom_site_label_3
_geom_angle
_geom_angle_site_symmetry_1
_geom_angle_site_symmetry_3
N1 C1 C2 119.6(6) . .
N1 C1 H1 120.2 . .
C2 C1 H1 120.2 . .
C3 C2 C1 119.4(6) . .
C3 C2 H2 120.3 . .
C1 C2 H2 120.3 . .
C2 C3 C4 120.0(6) . .
C2 C3 H3 120.0 . .
C4 C3 H3 120.0 . .
C5 C4 C3 120.7(6) . .
C5 C4 H4 119.6 . .
C3 C4 H4 119.6 . .
N1 C5 C4 117.8(5) . .
N1 C5 C6 118.3(4) . .
C4 C5 C6 124.0(5) . .
C5 C6 P1 113.6(3) . .
C5 C6 H6A 108.8 . .
P1 C6 H6A 108.8 . .
C5 C6 H6B 108.8 . .
P1 C6 H6B 108.8 . .
H6A C6 H6B 107.7 . .
O6 C7 O5 126.7(4) . .
O6 C7 C7 117.3(4) . 3_576
O5 C7 C7 116.0(4) . 3_576
O7 C8 O8 126.2(4) . .
O7 C8 C8 118.0(4) . 3_676
O8 C8 C8 115.9(4) . 3_676
O3 Tb1 O1 85.49(11) 2_545 .
O3 Tb1 O9 71.62(11) 2_545 .
O1 Tb1 O9 89.99(14) . .
O3 Tb1 O4 78.32(10) 2_545 2_545
O1 Tb1 O4 146.73(10) . 2_545
O9 Tb1 O4 111.63(14) . 2_545
O3 Tb1 O5 144.25(10) 2_545 3_576
O1 Tb1 O5 94.11(11) . 3_576
O9 Tb1 O5 144.09(11) . 3_576
O4 Tb1 O5 83.01(11) 2_545 3_576
O3 Tb1 O6 78.19(10) 2_545 .
O1 Tb1 O6 76.21(10) . .
O9 Tb1 O6 147.69(11) . .
O4 Tb1 O6 72.15(11) 2_545 .
O5 Tb1 O6 67.11(9) 3_576 .
O3 Tb1 O7 125.36(11) 2_545 .
O1 Tb1 O7 139.00(10) . .
O9 Tb1 O7 77.67(13) . .
O4 Tb1 O7 72.54(10) 2_545 .
O5 Tb1 O7 75.99(11) 3_576 .
O6 Tb1 O7 131.09(10) . .
O3 Tb1 O8 138.68(10) 2_545 3_676
O1 Tb1 O8 72.87(10) . 3_676
O9 Tb1 O8 73.58(12) . 3_676
O4 Tb1 O8 136.17(10) 2_545 3_676
O5 Tb1 O8 73.65(10) 3_576 3_676
O6 Tb1 O8 127.26(10) . 3_676
O7 Tb1 O8 66.14(10) . 3_676
O4 N1 C1 117.9(4) . .
O4 N1 C5 119.5(4) . .
C1 N1 C5 122.5(4) . .
P1 O1 Tb1 146.52(17) . .
P1 O2 H2A 109.5 . .
P1 O3 Tb1 145.32(17) . 2
N1 O4 Tb1 127.8(2) . 2
C7 O5 Tb1 120.2(3) . 3_576
C7 O6 Tb1 119.0(2) . .
C8 O7 Tb1 119.3(3) . .
C8 O8 Tb1 119.2(3) . 3_676
Tb1 O9 H91 112.3 . .
Tb1 O9 H92 121.5 . .
H91 O9 H92 126.0 . .
H101 O10 H102 110.5 . .
H111 O11 H112 104.9 . .
H121 O12 H122 90.5 . .
O3 P1 O1 114.44(17) . .
O3 P1 O2 109.76(19) . .
O1 P1 O2 110.27(16) . .
O3 P1 C6 108.96(19) . .
O1 P1 C6 109.1(2) . .
O2 P1 C6 103.8(2) . .

loop_
_geom_bond_atom_site_label_1
_geom_bond_atom_site_label_2
_geom_bond_distance
_geom_bond_site_symmetry_2
C1 N1 1.351(6) .
C1 C2 1.380(9) .
C1 H1 0.9300 .
C2 C3 1.355(10) .
C2 H2 0.9300 .
C3 C4 1.381(9) .
C3 H3 0.9300 .
C4 C5 1.377(7) .
C4 H4 0.9300 .
C5 N1 1.353(6) .
C5 C6 1.480(7) .
C6 P1 1.808(4) .
C6 H6A 0.9700 .
C6 H6B 0.9700 .
C7 O6 1.237(5) .
C7 O5 1.254(5) .
C7 C7 1.547(8) 3_576
C8 O7 1.245(5) .
C8 O8 1.258(5) .
C8 C8 1.531(8) 3_676
Tb1 O3 2.273(3) 2_545
Tb1 O1 2.289(3) .
Tb1 O9 2.372(3) .
Tb1 O4 2.379(3) 2_545
Tb1 O5 2.394(3) 3_576
Tb1 O6 2.426(3) .
Tb1 O7 2.430(3) .
Tb1 O8 2.452(3) 3_676
N1 O4 1.329(5) .
O1 P1 1.501(3) .
O2 P1 1.577(3) .
O2 H2A 0.8200 .
O3 P1 1.493(3) .
O3 Tb1 2.273(3) 2
O4 Tb1 2.379(3) 2
O5 Tb1 2.394(3) 3_576
O8 Tb1 2.452(3) 3_676
O9 H91 0.7596 .
O9 H92 0.8582 .
O10 H101 0.8037 .
O10 H102 0.8709 .
O11 H111 0.8711 .
O11 H112 0.8643 .
O12 H121 0.8459 .
O12 H122 0.8547 .

loop_
_geom_hbond_atom_site_label_D
_geom_hbond_atom_site_label_H
_geom_hbond_atom_site_label_A
_geom_hbond_distance_DH
_geom_hbond_distance_HA
_geom_hbond_distance_DA
_geom_hbond_angle_DHA
_geom_hbond_site_symmetry_A
O2 H2A O8 0.82 1.81 2.610(4) 166.4 3_676
O12 H122 O4 0.85 2.30 2.880(13) 125.7 3_575
O12 H121 O11 0.85 1.78 2.496(17) 141.0 .
O11 H112 O3 0.86 2.48 3.306(10) 159.2 2_545
O11 H112 O1 0.86 2.45 3.078(9) 129.8 2_545
O10 H102 O5 0.87 2.06 2.894(6) 160.0 1_655
O10 H101 O2 0.80 2.52 3.169(7) 139.2 2_645
O10 H101 O11 0.80 2.33 2.914(11) 130.4 2_655
O9 H91 O11 0.76 2.52 3.120(12) 137.8 .
O9 H91 O12 0.76 1.95 2.614(12) 146.5 .
